data_7239957
loop_
_publ_author_name
'Zhang, Yongli'
'Zang, Meixiu'
'Yin, Hang'
'Liu, Peng'
'Xian, Yeming'
'Li, Wenzhe'

_publ_section_title
;
 Dimensionally and Structurally Controllable Perovskite Single Crystals:
 Nickle(II)-Terpyridine-Complex (Ni-Tpy2) Based Perovskites
;
_journal_name_full CrystEngComm
_journal_paper_doi 10.1039/C9CE02004G
_journal_year 2020
_chemical_formula_moiety 'I4 Pb, C30 H22 N6 Ni'
_chemical_formula_sum 'C30 H22 I4 N6 Ni Pb'
_chemical_formula_weight 1240.03
_space_group_crystal_system triclinic
_space_group_IT_number 2
_space_group_name_Hall '-P 1'
_space_group_name_H-M_alt 'P -1'
_atom_sites_solution_hydrogens geom
_atom_sites_solution_primary dual
_audit_creation_date 2019-09-25
_audit_creation_method
;
Olex2 1.2
(compiled 2017.07.20 svn.r3457 for OlexSys, GUI svn.r5370)
;
_audit_update_record
;
2019-11-29 deposited with the CCDC.	2020-02-18 downloaded from the CCDC.
;
_cell_angle_alpha 83.392(4)
_cell_angle_beta 87.801(5)
_cell_angle_gamma 74.413(5)
_cell_formula_units_Z 2
_cell_length_a 9.1237(5)
_cell_length_b 13.4076(7)
_cell_length_c 14.8525(8)
_cell_measurement_reflns_used 2584
_cell_measurement_temperature 293(2)
_cell_measurement_theta_max 23.6700
_cell_measurement_theta_min 3.6180
_cell_volume 1738.36(17)
_computing_cell_refinement
;
CrysAlisPro, Agilent Technologies,
Version 1.171.37.35 (release 13-08-2014 CrysAlis171 .NET)
(compiled Aug 13 2014,18:06:01)
;
_computing_data_collection
;
CrysAlisPro, Agilent Technologies,
Version 1.171.37.35 (release 13-08-2014 CrysAlis171 .NET)
(compiled Aug 13 2014,18:06:01)
;
_computing_data_reduction
;
CrysAlisPro, Agilent Technologies,
Version 1.171.37.35 (release 13-08-2014 CrysAlis171 .NET)
(compiled Aug 13 2014,18:06:01)
;
_computing_molecular_graphics 'Olex2 (Dolomanov et al., 2009)'
_computing_publication_material 'Olex2 (Dolomanov et al., 2009)'
_computing_structure_refinement 'ShelXL (Sheldrick, 2015)'
_computing_structure_solution 'ShelXT (Sheldrick, 2015)'
_diffrn_ambient_temperature 293(2)
_diffrn_detector 'CCD plate'
_diffrn_detector_area_resol_mean 16.0288
_diffrn_detector_type Sapphire3
_diffrn_measured_fraction_theta_full 0.956
_diffrn_measured_fraction_theta_max 0.956
_diffrn_measurement_details
;
#__ type_ start__ end____ width___ exp.time_
  1 omega  -41.00   50.00   1.0000    4.8950
omega____ theta____ kappa____ phi______ frames
    -      -14.3522   77.0000  -60.0000 91

#__ type_ start__ end____ width___ exp.time_
  2 omega    3.00   53.00   1.0000    4.8950
omega____ theta____ kappa____ phi______ frames
    -       12.5554  -99.0000   90.0000 50

#__ type_ start__ end____ width___ exp.time_
  3 omega  -78.00    7.00   1.0000    4.8950
omega____ theta____ kappa____ phi______ frames
    -      -14.3522  -38.0000    0.0000 85

#__ type_ start__ end____ width___ exp.time_
  4 omega  -82.00   16.00   1.0000    4.8950
omega____ theta____ kappa____ phi______ frames
    -      -14.3522  -77.0000 -180.0000 98

#__ type_ start__ end____ width___ exp.time_
  5 omega  -81.00  -56.00   1.0000    4.8950
omega____ theta____ kappa____ phi______ frames
    -      -14.3522 -178.0000 -150.0000 25
;
_diffrn_measurement_device 'four-circle diffractometer'
_diffrn_measurement_device_type 'Xcalibur, Sapphire3, Gemini ultra'
_diffrn_measurement_method '\w scans'
_diffrn_orient_matrix_UB_11 0.0777550000
_diffrn_orient_matrix_UB_12 -0.0086058000
_diffrn_orient_matrix_UB_13 0.0108588000
_diffrn_orient_matrix_UB_21 0.0072705000
_diffrn_orient_matrix_UB_22 0.0381627000
_diffrn_orient_matrix_UB_23 -0.0358899000
_diffrn_orient_matrix_UB_31 -0.0203928000
_diffrn_orient_matrix_UB_32 0.0390158000
_diffrn_orient_matrix_UB_33 0.0300901000
_diffrn_radiation_monochromator graphite
_diffrn_radiation_probe x-ray
_diffrn_radiation_type MoK\a
_diffrn_radiation_wavelength 0.71073
_diffrn_reflns_av_R_equivalents 0.0314
_diffrn_reflns_av_unetI/netI 0.0591
_diffrn_reflns_Laue_measured_fraction_full 0.956
_diffrn_reflns_Laue_measured_fraction_max 0.956
_diffrn_reflns_limit_h_max 10
_diffrn_reflns_limit_h_min -10
_diffrn_reflns_limit_k_max 15
_diffrn_reflns_limit_k_min -15
_diffrn_reflns_limit_l_max 17
_diffrn_reflns_limit_l_min -15
_diffrn_reflns_number 10429
_diffrn_reflns_point_group_measured_fraction_full 0.956
_diffrn_reflns_point_group_measured_fraction_max 0.956
_diffrn_reflns_theta_full 25.009
_diffrn_reflns_theta_max 25.008
_diffrn_reflns_theta_min 3.174
_diffrn_source 'Enhance (Mo) X-ray Source'
_exptl_absorpt_coefficient_mu 8.959
_exptl_absorpt_correction_T_max 1.00000
_exptl_absorpt_correction_T_min 0.68256
_exptl_absorpt_correction_type multi-scan
_exptl_absorpt_process_details
;
CrysAlisPro, Agilent Technologies,
Version 1.171.37.35 (release 13-08-2014 CrysAlis171 .NET)
(compiled Aug 13 2014,18:06:01)
Empirical absorption correction using spherical harmonics,
 implemented in SCALE3 ABSPACK scaling algorithm.
;
_exptl_crystal_density_diffrn 2.369
_exptl_crystal_F_000 1132
_refine_diff_density_max 2.690
_refine_diff_density_min -2.269
_refine_diff_density_rms 0.150
_refine_ls_extinction_method none
_refine_ls_goodness_of_fit_ref 1.019
_refine_ls_hydrogen_treatment constr
_refine_ls_matrix_type full
_refine_ls_number_parameters 379
_refine_ls_number_reflns 5864
_refine_ls_number_restraints 0
_refine_ls_restrained_S_all 1.019
_refine_ls_R_factor_all 0.0938
_refine_ls_R_factor_gt 0.0572
_refine_ls_shift/su_max 0.000
_refine_ls_shift/su_mean 0.000
_refine_ls_structure_factor_coef Fsqd
_refine_ls_weighting_details 'w=1/[\s^2^(Fo^2^)+(0.0260P)^2^+17.8530P] where P=(Fo^2^+2Fc^2^)/3'
_refine_ls_weighting_scheme calc
_refine_ls_wR_factor_gt 0.1036
_refine_ls_wR_factor_ref 0.1238
_reflns_Friedel_coverage 0.000
_reflns_number_gt 3922
_reflns_number_total 5864
_reflns_threshold_expression 'I > 2\s(I)'
_cod_data_source_file c9ce02004g2.cif
_cod_data_source_block lwz-1116-2-hong-2
_cod_database_code 7239957
_shelx_shelxl_version_number 2017/1
_shelx_space_group_comment
;
The symmetry employed for this shelxl refinement is uniquely defined
by the following loop, which should always be used as a source of
symmetry information in preference to the above space-group names.
They are only intended as comments.
;
_reflns_odcompleteness_completeness 99.72
_reflns_odcompleteness_iscentric 1
_reflns_odcompleteness_theta 23.77
_olex2_refinement_description
;
1. Fixed Uiso
 At 1.2 times of:
  All C(H) groups
2.a Aromatic/amide H refined with riding coordinates:
 C00J(H00J), C00K(H00K), C00M(H00M), C00O(H00O), C00P(H00P), C00Q(H00Q),
 C00R(H00R), C00T(H00T), C00U(H00U), C00V(H00V), C00W(H00W), C00X(H00X),
 C00Y(H00Y), C00Z(H00Z), C010(H010), C012(H012), C013(H013), C014(H014),
 C015(H015), C016(H016), C10(H10), C11(H11)
;
_olex2_submission_special_instructions 'No special instructions were received'

loop_
_space_group_symop_operation_xyz
'x, y, z'
'-x, -y, -z'

loop_
_atom_site_label
_atom_site_type_symbol
_atom_site_fract_x
_atom_site_fract_y
_atom_site_fract_z
_atom_site_U_iso_or_equiv
_atom_site_adp_type
_atom_site_occupancy
_atom_site_site_symmetry_order
_atom_site_calc_flag
_atom_site_refinement_flags_posn
_atom_site_refinement_flags_adp
_atom_site_refinement_flags_occupancy
_atom_site_disorder_assembly
_atom_site_disorder_group
Pb01 Pb 1.14568(7) 0.21740(5) 0.75974(4) 0.0806(2) Uani 1 1 d . . . . .
I02 I 0.89689(11) 0.09027(7) 0.82568(7) 0.0729(3) Uani 1 1 d . . . . .
I03 I 0.98280(12) 0.42426(9) 0.66000(8) 0.0893(3) Uani 1 1 d . . . . .
I04 I 1.38171(16) 0.13138(7) 0.61980(8) 0.0977(4) Uani 1 1 d . . . . .
I05 I 1.32707(15) 0.28521(11) 0.89615(7) 0.1044(4) Uani 1 1 d . . . . .
Ni06 Ni 0.43458(15) 0.69732(9) 0.73333(9) 0.0347(3) Uani 1 1 d . . . . .
N007 N 0.3170(9) 0.7766(6) 0.6162(6) 0.039(2) Uani 1 1 d . . . . .
N008 N 0.4363(9) 0.5810(6) 0.6607(6) 0.0347(19) Uani 1 1 d . . . . .
N009 N 0.2304(10) 0.6963(7) 0.8058(6) 0.044(2) Uani 1 1 d . . . . .
N00A N 0.4131(10) 0.8149(6) 0.8070(6) 0.044(2) Uani 1 1 d . . . . .
N00B N 0.5605(9) 0.5681(6) 0.8178(6) 0.038(2) Uani 1 1 d . . . . .
N00C N 0.6286(10) 0.7477(7) 0.6936(6) 0.044(2) Uani 1 1 d . . . . .
C00D C 0.3488(12) 0.6015(8) 0.5876(7) 0.037(2) Uani 1 1 d . . . . .
C00E C 0.5765(11) 0.4756(8) 0.7855(7) 0.039(3) Uani 1 1 d . . . . .
C00F C 0.2932(11) 0.7134(8) 0.5567(7) 0.038(2) Uani 1 1 d . . . . .
C00G C 0.4955(11) 0.4828(8) 0.6990(7) 0.036(2) Uani 1 1 d . . . . .
C00H C 0.6408(13) 0.8305(8) 0.7355(8) 0.048(3) Uani 1 1 d . . . . .
C00I C 0.5195(14) 0.8678(8) 0.8005(8) 0.047(3) Uani 1 1 d . . . . .
C00J C 0.4708(13) 0.3999(8) 0.6583(8) 0.047(3) Uani 1 1 d . . . . .
H00J H 0.514495 0.331492 0.682066 0.057 Uiso 1 1 calc R . . . .
C00K C 0.2749(13) 0.8796(8) 0.5925(8) 0.050(3) Uani 1 1 d . . . . .
H00K H 0.293667 0.923043 0.632592 0.060 Uiso 1 1 calc R . . . .
C00L C 0.2942(15) 0.8396(8) 0.8626(7) 0.049(3) Uani 1 1 d . . . . .
C00M C 0.3209(13) 0.5206(8) 0.5443(7) 0.046(3) Uani 1 1 d . . . . .
H00M H 0.263886 0.534036 0.491632 0.055 Uiso 1 1 calc R . . . .
C00N C 0.1874(12) 0.7742(8) 0.8615(7) 0.045(3) Uani 1 1 d . . . . .
C00O C 0.2258(13) 0.7538(9) 0.4740(8) 0.051(3) Uani 1 1 d . . . . .
H00O H 0.211532 0.709524 0.433324 0.061 Uiso 1 1 calc R . . . .
C00P C 0.2051(15) 0.9245(10) 0.5115(9) 0.063(3) Uani 1 1 d . . . . .
H00P H 0.176142 0.996500 0.497747 0.075 Uiso 1 1 calc R . . . .
C00Q C 0.3820(14) 0.4208(9) 0.5837(8) 0.053(3) Uani 1 1 d . . . . .
H00Q H 0.361804 0.365665 0.558249 0.064 Uiso 1 1 calc R . . . .
C00R C 0.1440(14) 0.6330(10) 0.7996(8) 0.058(3) Uani 1 1 d . . . . .
H00R H 0.175031 0.580429 0.761706 0.070 Uiso 1 1 calc R . . . .
C00T C 0.6608(15) 0.3836(9) 0.8284(9) 0.060(3) Uani 1 1 d . . . . .
H00T H 0.670761 0.321322 0.803825 0.072 Uiso 1 1 calc R . . . .
C00U C 0.0090(17) 0.6416(12) 0.8472(11) 0.076(4) Uani 1 1 d . . . . .
H00U H -0.049883 0.595689 0.842217 0.091 Uiso 1 1 calc R . . . .
C00V C 0.1795(15) 0.8608(10) 0.4521(9) 0.065(4) Uani 1 1 d . . . . .
H00V H 0.131380 0.888891 0.397279 0.079 Uiso 1 1 calc R . . . .
C00W C 0.6233(15) 0.5680(10) 0.8971(9) 0.062(3) Uani 1 1 d . . . . .
H00W H 0.607508 0.630308 0.922467 0.074 Uiso 1 1 calc R . . . .
C00X C 0.2783(18) 0.9192(11) 0.9170(9) 0.074(4) Uani 1 1 d . . . . .
H00X H 0.196754 0.935480 0.957148 0.089 Uiso 1 1 calc R . . . .
C00Y C 0.5075(18) 0.9504(9) 0.8504(10) 0.068(4) Uani 1 1 d . . . . .
H00Y H 0.578918 0.988909 0.843780 0.082 Uiso 1 1 calc R . . . .
C00Z C 0.7115(16) 0.4774(12) 0.9426(10) 0.075(4) Uani 1 1 d . . . . .
H00Z H 0.758118 0.479487 0.996706 0.090 Uiso 1 1 calc R . . . .
C010 C 0.0529(15) 0.7865(11) 0.9104(9) 0.067(4) Uani 1 1 d . . . . .
H010 H 0.023281 0.838983 0.948426 0.080 Uiso 1 1 calc R . . . .
C012 C 0.389(2) 0.9741(11) 0.9095(11) 0.085(5) Uani 1 1 d . . . . .
H012 H 0.381875 1.027654 0.945452 0.103 Uiso 1 1 calc R . . . .
C013 C -0.0358(17) 0.7208(14) 0.9025(11) 0.085(5) Uani 1 1 d . . . . .
H013 H -0.127155 0.729401 0.934500 0.102 Uiso 1 1 calc R . . . .
C014 C 0.8707(17) 0.8299(13) 0.6520(11) 0.082(5) Uani 1 1 d . . . . .
H014 H 0.953400 0.857310 0.638292 0.099 Uiso 1 1 calc R . . . .
C015 C 0.7633(17) 0.8733(10) 0.7135(10) 0.070(4) Uani 1 1 d . . . . .
H015 H 0.771848 0.930767 0.740419 0.084 Uiso 1 1 calc R . . . .
C016 C 0.8575(15) 0.7472(12) 0.6108(10) 0.074(4) Uani 1 1 d . . . . .
H016 H 0.928462 0.717993 0.568060 0.089 Uiso 1 1 calc R . . . .
C10 C 0.7355(13) 0.7088(10) 0.6348(9) 0.058(3) Uani 1 1 d . . . . .
H10 H 0.727002 0.651327 0.608007 0.070 Uiso 1 1 calc R . . . .
C11 C 0.7300(17) 0.3848(11) 0.9077(10) 0.079(4) Uani 1 1 d . . . . .
H11 H 0.789069 0.323289 0.937846 0.095 Uiso 1 1 calc R . . . .

loop_
_atom_site_aniso_label
_atom_site_aniso_U_11
_atom_site_aniso_U_22
_atom_site_aniso_U_33
_atom_site_aniso_U_23
_atom_site_aniso_U_13
_atom_site_aniso_U_12
Pb01 0.0852(5) 0.0796(4) 0.0896(5) 0.0041(3) -0.0120(3) -0.0474(4)
I02 0.0800(7) 0.0548(5) 0.0868(7) 0.0000(5) -0.0164(5) -0.0240(5)
I03 0.0650(7) 0.1009(8) 0.1063(9) -0.0059(7) -0.0164(6) -0.0294(6)
I04 0.1484(11) 0.0490(5) 0.1009(8) -0.0046(5) -0.0156(7) -0.0346(6)
I05 0.1336(11) 0.1370(10) 0.0719(7) -0.0339(7) 0.0278(7) -0.0807(9)
Ni06 0.0365(8) 0.0297(7) 0.0383(8) -0.0024(6) -0.0056(6) -0.0095(6)
N007 0.036(5) 0.038(5) 0.041(5) 0.005(4) -0.004(4) -0.011(4)
N008 0.031(5) 0.036(5) 0.040(5) -0.003(4) 0.000(4) -0.013(4)
N009 0.036(5) 0.050(5) 0.042(6) 0.009(4) -0.003(4) -0.011(5)
N00A 0.047(6) 0.034(5) 0.047(6) 0.003(4) -0.011(5) -0.009(5)
N00B 0.039(5) 0.034(5) 0.039(5) -0.003(4) -0.006(4) -0.006(4)
N00C 0.040(6) 0.046(5) 0.045(6) 0.004(4) -0.009(5) -0.013(5)
C00D 0.039(6) 0.045(6) 0.028(6) -0.001(5) -0.003(5) -0.016(5)
C00E 0.030(6) 0.039(6) 0.047(7) 0.005(5) 0.007(5) -0.011(5)
C00F 0.034(6) 0.046(6) 0.036(6) 0.000(5) 0.001(5) -0.014(5)
C00G 0.032(6) 0.036(6) 0.042(6) -0.003(5) 0.006(5) -0.012(5)
C00H 0.052(8) 0.041(6) 0.055(8) 0.009(6) -0.021(6) -0.023(6)
C00I 0.063(8) 0.029(5) 0.046(7) -0.003(5) -0.024(6) -0.006(6)
C00J 0.049(7) 0.026(5) 0.064(8) -0.006(5) 0.014(6) -0.006(5)
C00K 0.059(8) 0.034(6) 0.059(8) 0.010(5) -0.012(6) -0.021(6)
C00L 0.067(9) 0.044(6) 0.029(6) -0.004(5) -0.006(6) -0.004(6)
C00M 0.051(7) 0.051(7) 0.037(6) -0.007(5) -0.003(5) -0.014(6)
C00N 0.038(7) 0.043(6) 0.036(6) 0.006(5) -0.003(5) 0.017(5)
C00O 0.042(7) 0.063(8) 0.041(7) -0.010(6) 0.003(6) -0.003(6)
C00P 0.070(9) 0.044(7) 0.066(9) 0.007(7) -0.017(7) -0.004(7)
C00Q 0.071(9) 0.047(7) 0.051(8) -0.009(6) -0.007(7) -0.028(7)
C00R 0.048(8) 0.076(9) 0.053(8) 0.012(7) -0.008(6) -0.027(7)
C00T 0.067(9) 0.040(7) 0.065(9) 0.014(6) -0.016(7) -0.004(6)
C00U 0.064(10) 0.079(10) 0.083(11) 0.015(9) -0.002(8) -0.027(8)
C00V 0.062(9) 0.067(9) 0.053(8) 0.008(7) -0.018(7) 0.003(7)
C00W 0.072(9) 0.055(8) 0.058(9) -0.006(7) -0.013(7) -0.013(7)
C00X 0.086(11) 0.068(9) 0.053(9) -0.032(7) -0.008(8) 0.017(8)
C00Y 0.092(11) 0.043(7) 0.073(10) -0.004(7) -0.045(9) -0.019(8)
C00Z 0.066(10) 0.086(11) 0.063(9) 0.019(8) -0.028(8) -0.010(8)
C010 0.044(8) 0.086(10) 0.049(8) -0.005(7) 0.006(6) 0.017(7)
C012 0.113(14) 0.053(9) 0.082(12) -0.030(8) -0.036(11) 0.004(9)
C013 0.046(9) 0.118(14) 0.079(11) 0.021(10) 0.005(8) -0.017(10)
C014 0.060(10) 0.096(12) 0.094(12) 0.050(10) -0.021(9) -0.050(9)
C015 0.079(10) 0.055(8) 0.091(11) 0.012(8) -0.024(9) -0.047(8)
C016 0.051(9) 0.097(11) 0.074(10) 0.016(9) -0.003(7) -0.029(8)
C10 0.039(7) 0.069(8) 0.064(9) 0.004(7) -0.005(7) -0.013(7)
C11 0.078(11) 0.064(9) 0.079(11) 0.031(8) -0.031(9) -0.002(8)

loop_
_atom_type_symbol
_atom_type_description
_atom_type_scat_dispersion_real
_atom_type_scat_dispersion_imag
_atom_type_scat_source
C C 0.0033 0.0016 'International Tables Vol C Tables 4.2.6.8 and 6.1.1.4'
H H 0.0000 0.0000 'International Tables Vol C Tables 4.2.6.8 and 6.1.1.4'
I I -0.4742 1.8119 'International Tables Vol C Tables 4.2.6.8 and 6.1.1.4'
N N 0.0061 0.0033 'International Tables Vol C Tables 4.2.6.8 and 6.1.1.4'
Ni Ni 0.3393 1.1124 'International Tables Vol C Tables 4.2.6.8 and 6.1.1.4'
Pb Pb -3.3944 10.1111 'International Tables Vol C Tables 4.2.6.8 and 6.1.1.4'

loop_
_geom_angle_atom_site_label_1
_geom_angle_atom_site_label_2
_geom_angle_atom_site_label_3
_geom_angle
_geom_angle_site_symmetry_1
_geom_angle_site_symmetry_3
_geom_angle_publ_flag
I03 Pb01 I02 108.69(3) . . ?
I03 Pb01 I04 100.89(4) . . ?
I03 Pb01 I05 101.28(4) . . ?
I04 Pb01 I02 118.58(3) . . ?
I05 Pb01 I02 120.88(3) . . ?
I05 Pb01 I04 103.47(4) . . ?
N007 Ni06 N009 92.6(3) . . ?
N007 Ni06 N00B 156.5(3) . . ?
N008 Ni06 N007 77.9(3) . . ?
N008 Ni06 N009 96.8(3) . . ?
N008 Ni06 N00B 78.7(3) . . ?
N008 Ni06 N00C 106.4(3) . . ?
N00A Ni06 N007 100.2(3) . . ?
N00A Ni06 N008 174.9(4) . . ?
N00A Ni06 N009 78.5(4) . . ?
N00A Ni06 N00B 103.3(3) . . ?
N00A Ni06 N00C 78.3(4) . . ?
N00B Ni06 N009 92.1(3) . . ?
N00C Ni06 N007 91.9(3) . . ?
N00C Ni06 N009 156.8(4) . . ?
N00C Ni06 N00B 92.8(3) . . ?
C00F N007 Ni06 114.1(7) . . ?
C00K N007 Ni06 127.4(7) . . ?
C00K N007 C00F 118.3(9) . . ?
C00D N008 Ni06 118.3(7) . . ?
C00D N008 C00G 121.9(8) . . ?
C00G N008 Ni06 117.9(7) . . ?
C00N N009 Ni06 113.0(7) . . ?
C00R N009 Ni06 127.0(8) . . ?
C00R N009 C00N 119.9(10) . . ?
C00I N00A Ni06 119.5(8) . . ?
C00L N00A Ni06 119.5(7) . . ?
C00L N00A C00I 121.0(9) . . ?
C00E N00B Ni06 114.2(7) . . ?
C00W N00B Ni06 127.8(7) . . ?
C00W N00B C00E 118.0(9) . . ?
C00H N00C Ni06 113.4(8) . . ?
C10 N00C Ni06 127.9(8) . . ?
C10 N00C C00H 118.7(10) . . ?
N008 C00D C00F 113.8(8) . . ?
N008 C00D C00M 120.9(10) . . ?
C00M C00D C00F 125.3(10) . . ?
N00B C00E C00G 114.2(9) . . ?
N00B C00E C00T 122.8(11) . . ?
C00T C00E C00G 123.0(10) . . ?
N007 C00F C00D 114.1(9) . . ?
N007 C00F C00O 121.0(10) . . ?
C00O C00F C00D 124.8(10) . . ?
N008 C00G C00E 114.2(8) . . ?
N008 C00G C00J 119.1(10) . . ?
C00J C00G C00E 126.6(10) . . ?
N00C C00H C00I 115.4(9) . . ?
N00C C00H C015 119.2(12) . . ?
C015 C00H C00I 125.4(11) . . ?
N00A C00I C00H 113.4(9) . . ?
N00A C00I C00Y 120.9(12) . . ?
C00Y C00I C00H 125.7(12) . . ?
C00G C00J H00J 120.5 . . ?
C00Q C00J C00G 119.0(10) . . ?
C00Q C00J H00J 120.5 . . ?
N007 C00K H00K 118.4 . . ?
N007 C00K C00P 123.3(11) . . ?
C00P C00K H00K 118.4 . . ?
N00A C00L C00N 114.3(9) . . ?
N00A C00L C00X 121.0(12) . . ?
C00X C00L C00N 124.8(12) . . ?
C00D C00M H00M 121.6 . . ?
C00Q C00M C00D 116.8(10) . . ?
C00Q C00M H00M 121.6 . . ?
N009 C00N C00L 114.6(9) . . ?
N009 C00N C010 119.9(12) . . ?
C010 C00N C00L 125.5(11) . . ?
C00F C00O H00O 120.2 . . ?
C00F C00O C00V 119.5(11) . . ?
C00V C00O H00O 120.2 . . ?
C00K C00P H00P 120.8 . . ?
C00V C00P C00K 118.4(11) . . ?
C00V C00P H00P 120.8 . . ?
C00J C00Q C00M 122.2(10) . . ?
C00J C00Q H00Q 118.9 . . ?
C00M C00Q H00Q 118.9 . . ?
N009 C00R H00R 118.7 . . ?
N009 C00R C00U 122.5(13) . . ?
C00U C00R H00R 118.7 . . ?
C00E C00T H00T 120.6 . . ?
C11 C00T C00E 118.8(12) . . ?
C11 C00T H00T 120.6 . . ?
C00R C00U H00U 121.1 . . ?
C00R C00U C013 117.8(14) . . ?
C013 C00U H00U 121.1 . . ?
C00O C00V H00V 120.3 . . ?
C00P C00V C00O 119.4(12) . . ?
C00P C00V H00V 120.3 . . ?
N00B C00W H00W 119.2 . . ?
N00B C00W C00Z 121.5(12) . . ?
C00Z C00W H00W 119.2 . . ?
C00L C00X H00X 121.2 . . ?
C00L C00X C012 117.6(14) . . ?
C012 C00X H00X 121.2 . . ?
C00I C00Y H00Y 120.7 . . ?
C012 C00Y C00I 118.5(13) . . ?
C012 C00Y H00Y 120.7 . . ?
C00W C00Z H00Z 120.2 . . ?
C11 C00Z C00W 119.7(13) . . ?
C11 C00Z H00Z 120.2 . . ?
C00N C010 H010 120.3 . . ?
C013 C010 C00N 119.4(13) . . ?
C013 C010 H010 120.3 . . ?
C00X C012 H012 119.5 . . ?
C00Y C012 C00X 120.9(12) . . ?
C00Y C012 H012 119.5 . . ?
C00U C013 H013 119.8 . . ?
C010 C013 C00U 120.5(14) . . ?
C010 C013 H013 119.8 . . ?
C015 C014 H014 119.7 . . ?
C016 C014 H014 119.7 . . ?
C016 C014 C015 120.6(12) . . ?
C00H C015 H015 120.2 . . ?
C014 C015 C00H 119.5(12) . . ?
C014 C015 H015 120.2 . . ?
C014 C016 H016 121.4 . . ?
C014 C016 C10 117.2(14) . . ?
C10 C016 H016 121.4 . . ?
N00C C10 C016 124.7(13) . . ?
N00C C10 H10 117.7 . . ?
C016 C10 H10 117.7 . . ?
C00T C11 C00Z 119.2(12) . . ?
C00T C11 H11 120.4 . . ?
C00Z C11 H11 120.4 . . ?

loop_
_geom_bond_atom_site_label_1
_geom_bond_atom_site_label_2
_geom_bond_distance
_geom_bond_site_symmetry_2
_geom_bond_publ_flag
Pb01 I02 3.2468(11) . ?
Pb01 I03 3.0172(13) . ?
Pb01 I04 3.0267(15) . ?
Pb01 I05 3.0265(13) . ?
Ni06 N007 2.101(8) . ?
Ni06 N008 1.992(8) . ?
Ni06 N009 2.118(9) . ?
Ni06 N00A 1.983(9) . ?
Ni06 N00B 2.106(8) . ?
Ni06 N00C 2.100(9) . ?
N007 C00F 1.354(12) . ?
N007 C00K 1.339(13) . ?
N008 C00D 1.331(12) . ?
N008 C00G 1.349(12) . ?
N009 C00N 1.373(13) . ?
N009 C00R 1.317(14) . ?
N00A C00I 1.343(13) . ?
N00A C00L 1.331(14) . ?
N00B C00E 1.350(12) . ?
N00B C00W 1.329(14) . ?
N00C C00H 1.365(13) . ?
N00C C10 1.323(14) . ?
C00D C00F 1.472(14) . ?
C00D C00M 1.405(14) . ?
C00E C00G 1.486(14) . ?
C00E C00T 1.366(15) . ?
C00F C00O 1.381(15) . ?
C00G C00J 1.396(14) . ?
C00H C00I 1.462(16) . ?
C00H C015 1.400(16) . ?
C00I C00Y 1.380(15) . ?
C00J H00J 0.9300 . ?
C00J C00Q 1.356(16) . ?
C00K H00K 0.9300 . ?
C00K C00P 1.378(16) . ?
C00L C00N 1.477(16) . ?
C00L C00X 1.386(16) . ?
C00M H00M 0.9300 . ?
C00M C00Q 1.374(16) . ?
C00N C010 1.382(16) . ?
C00O H00O 0.9300 . ?
C00O C00V 1.385(16) . ?
C00P H00P 0.9300 . ?
C00P C00V 1.364(17) . ?
C00Q H00Q 0.9300 . ?
C00R H00R 0.9300 . ?
C00R C00U 1.380(18) . ?
C00T H00T 0.9300 . ?
C00T C11 1.362(18) . ?
C00U H00U 0.9300 . ?
C00U C013 1.38(2) . ?
C00V H00V 0.9300 . ?
C00W H00W 0.9300 . ?
C00W C00Z 1.381(18) . ?
C00X H00X 0.9300 . ?
C00X C012 1.40(2) . ?
C00Y H00Y 0.9300 . ?
C00Y C012 1.36(2) . ?
C00Z H00Z 0.9300 . ?
C00Z C11 1.367(19) . ?
C010 H010 0.9300 . ?
C010 C013 1.36(2) . ?
C012 H012 0.9300 . ?
C013 H013 0.9300 . ?
C014 H014 0.9300 . ?
C014 C015 1.37(2) . ?
C014 C016 1.36(2) . ?
C015 H015 0.9300 . ?
C016 H016 0.9300 . ?
C016 C10 1.365(17) . ?
C10 H10 0.9300 . ?
C11 H11 0.9300 . ?
